data_7249361
loop_
_publ_author_name
'De Zitter, Elke'
'Perl, David'
'Savko, Martin'
'Paley, Daniel W.'
'Thom, Alexander J.'
'Jeangerard, Damien'
'Brewster, Aaron S.'
'Tissot, Antoine'
'Serre, Christian'
'Shepard, William'

_publ_section_title
;
 Elucidating metal--organic framework structures using synchrotron serial
 crystallography
;
_journal_issue 39
_journal_name_full CrystEngComm
_journal_page_first 5644
_journal_page_last 5654
_journal_paper_doi 10.1039/D4CE00735B
_journal_volume 26
_journal_year 2024
_chemical_formula_moiety 'C25.5 H12.5 Fe4.25 O22.667'
_chemical_formula_sum 'C25.5 H12.5 Fe4.25 O22.67'
_chemical_formula_weight 918.88
_chemical_name_systematic MIL100(Fe)
_space_group_crystal_system cubic
_space_group_IT_number 227
_space_group_name_Hall '-F 4vw 2vw 3'
_space_group_name_H-M_alt 'F d -3 m :2'
_atom_sites_solution_hydrogens mixed
_atom_sites_solution_primary dual
_audit_creation_date 2022-08-20
_audit_creation_method
;
Olex2 1.5
(compiled 2022.04.07 svn.rca3783a0 for OlexSys, GUI svn.r6498)
;
_audit_update_record
;
2024-05-06 deposited with the CCDC.	2024-07-31 downloaded from the CCDC.
;
_cell_angle_alpha 90
_cell_angle_beta 90
_cell_angle_gamma 90
_cell_formula_units_Z 192
_cell_length_a 73.09(18)
_cell_length_b 73.09(14)
_cell_length_c 73.09(18)
_cell_measurement_temperature 100
_cell_volume 390458(16)
_computing_cell_refinement 'CrystFEL (White, 2018)'
_computing_data_collection MXCuBE
_computing_data_reduction 'CrystFEL (White, 2018)'
_computing_molecular_graphics 'Olex2 1.5 (Dolomanov et al., 2009)'
_computing_publication_material 'Olex2 1.5 (Dolomanov et al., 2009)'
_computing_structure_refinement 'SHELXL 2018/3 (Sheldrick, 2015)'
_computing_structure_solution 'SHELXT  (Sheldrick, 2015)'
_diffrn_ambient_temperature 100.00
_diffrn_detector 'pixel array detector'
_diffrn_detector_area_resol_mean 0.075
_diffrn_detector_type 'DECTRIS EIGER-9M'
_diffrn_measured_fraction_theta_full 1.000
_diffrn_measured_fraction_theta_max 1.000
_diffrn_measurement_device 'Kappa-geometry diffractometer'
_diffrn_measurement_device_type 'MD2 microdiffractometer with MK3 mini-kappa'
_diffrn_measurement_method 'omega rotation shutterless scans'
_diffrn_radiation_collimation '0.010 mm x 0.005 mm (H*V, FWHM) KB focusing mirrors'
_diffrn_radiation_monochromator 'Silicon 111'
_diffrn_radiation_probe x-ray
_diffrn_radiation_type synchrotron
_diffrn_radiation_wavelength 0.72931
_diffrn_reflns_av_R_equivalents 0.1161
_diffrn_reflns_av_unetI/netI 0.0917
_diffrn_reflns_Laue_measured_fraction_full 1.000
_diffrn_reflns_Laue_measured_fraction_max 1.000
_diffrn_reflns_limit_h_max 66
_diffrn_reflns_limit_h_min 1
_diffrn_reflns_limit_k_max 46
_diffrn_reflns_limit_k_min 0
_diffrn_reflns_limit_l_max 45
_diffrn_reflns_limit_l_min 0
_diffrn_reflns_number 12623
_diffrn_reflns_point_group_measured_fraction_full 1.000
_diffrn_reflns_point_group_measured_fraction_max 1.000
_diffrn_reflns_theta_full 19.351
_diffrn_reflns_theta_max 19.351
_diffrn_reflns_theta_min 0.495
_diffrn_source 'Synchrotron SOLEIL'
_diffrn_source_type 'U24 Undulator, PROXIMA-2 Beamline'
_exptl_absorpt_coefficient_mu 0.831
_exptl_crystal_colour 'clear yellowish colourless'
_exptl_crystal_colour_lustre clear
_exptl_crystal_colour_modifier yellowish
_exptl_crystal_colour_primary colourless
_exptl_crystal_density_diffrn 0.750
_exptl_crystal_description microcrystals
_exptl_crystal_F_000 87808
_refine_diff_density_max 0.854
_refine_diff_density_min -0.602
_refine_diff_density_rms 0.073
_refine_ls_extinction_coef 0.0000006(3)
_refine_ls_extinction_expression Fc^*^=kFc[1+0.001xFc^2^\l^3^/sin(2\q)]^-1/4^
_refine_ls_extinction_method 'SHELXL-2018/3 (Sheldrick 2018)'
_refine_ls_goodness_of_fit_ref 1.094
_refine_ls_hydrogen_treatment constr
_refine_ls_matrix_type full
_refine_ls_number_parameters 518
_refine_ls_number_reflns 7027
_refine_ls_number_restraints 0
_refine_ls_restrained_S_all 1.094
_refine_ls_R_factor_all 0.1122
_refine_ls_R_factor_gt 0.0952
_refine_ls_shift/su_max 0.001
_refine_ls_shift/su_mean 0.000
_refine_ls_structure_factor_coef Fsqd
_refine_ls_weighting_details 'w=1/[\s^2^(Fo^2^)+(0.1816P)^2^+907.4545P] where P=(Fo^2^+2Fc^2^)/3'
_refine_ls_weighting_scheme calc
_refine_ls_wR_factor_gt 0.2744
_refine_ls_wR_factor_ref 0.2997
_reflns_Friedel_coverage 0.000
_reflns_number_gt 4882
_reflns_number_total 7027
_reflns_threshold_expression 'I > 2\s(I)'
_cod_data_source_file d4ce00735b2.cif
_cod_data_source_block mil100_suna20_4_unity_3cycles_xdsconv_a_solventmask
_cod_depositor_comments 'Adding full bibliography for 7249358--7249364.cif.'
_cod_original_cell_volume 390458(2885)
_cod_original_sg_symbol_H-M 'F d -3 m'
_cod_original_formula_sum 'C25.50 H12.50 Fe4.25 O22.67'
_cod_database_code 7249361
_shelx_shelxl_version_number 2018/3
_shelx_space_group_comment
;
The symmetry employed for this shelxl refinement is uniquely defined
by the following loop, which should always be used as a source of
symmetry information in preference to the above space-group names.
They are only intended as comments.
;
_olex2_refinement_description
;
1. Fixed Uiso
 At 1.2 times of:
  All C(H) groups
 At 1.5 times of:
  All O(H,H) groups
2. Others
 Fixed Sof: H4WA(0.5) H4WB(0.5) H7WA(0.5) H7WB(0.5)
3.a Rotating group:
 O3W(H3WA,H3WB), O4W(H4WA,H4WB), O7W(H7WA,H7WB)
3.b Aromatic/amide H refined with riding coordinates:
 C9(H9), C28(H28), C24(H24), C15(H15), C21(H21), C18(H18), C4(H4), C10(H10),
 C3(H3), C33(H33), C27(H27)
;
_smtbx_masks_void_probe_radius 1.2
_smtbx_masks_void_truncation_radius 1.2
_olex2_submission_special_instructions 'No special instructions were received'
_publcif_funding_html
;
;

loop_
_space_group_symop_operation_xyz
'x, y, z'
'-x+3/4, -y+1/4, z+1/2'
'-x+1/4, y+1/2, -z+3/4'
'x+1/2, -y+3/4, -z+1/4'
'z, x, y'
'z+1/2, -x+3/4, -y+1/4'
'-z+3/4, -x+1/4, y+1/2'
'-z+1/4, x+1/2, -y+3/4'
'y, z, x'
'-y+1/4, z+1/2, -x+3/4'
'y+1/2, -z+3/4, -x+1/4'
'-y+3/4, -z+1/4, x+1/2'
'y+3/4, x+1/4, -z+1/2'
'-y, -x, -z'
'y+1/4, -x+1/2, z+3/4'
'-y+1/2, x+3/4, z+1/4'
'x+3/4, z+1/4, -y+1/2'
'-x+1/2, z+3/4, y+1/4'
'-x, -z, -y'
'x+1/4, -z+1/2, y+3/4'
'z+3/4, y+1/4, -x+1/2'
'z+1/4, -y+1/2, x+3/4'
'-z+1/2, y+3/4, x+1/4'
'-z, -y, -x'
'x, y+1/2, z+1/2'
'-x+3/4, -y+3/4, z+1'
'-x+1/4, y+1, -z+5/4'
'x+1/2, -y+5/4, -z+3/4'
'z, x+1/2, y+1/2'
'z+1/2, -x+5/4, -y+3/4'
'-z+3/4, -x+3/4, y+1'
'-z+1/4, x+1, -y+5/4'
'y, z+1/2, x+1/2'
'-y+1/4, z+1, -x+5/4'
'y+1/2, -z+5/4, -x+3/4'
'-y+3/4, -z+3/4, x+1'
'y+3/4, x+3/4, -z+1'
'-y, -x+1/2, -z+1/2'
'y+1/4, -x+1, z+5/4'
'-y+1/2, x+5/4, z+3/4'
'x+3/4, z+3/4, -y+1'
'-x+1/2, z+5/4, y+3/4'
'-x, -z+1/2, -y+1/2'
'x+1/4, -z+1, y+5/4'
'z+3/4, y+3/4, -x+1'
'z+1/4, -y+1, x+5/4'
'-z+1/2, y+5/4, x+3/4'
'-z, -y+1/2, -x+1/2'
'x+1/2, y, z+1/2'
'-x+5/4, -y+1/4, z+1'
'-x+3/4, y+1/2, -z+5/4'
'x+1, -y+3/4, -z+3/4'
'z+1/2, x, y+1/2'
'z+1, -x+3/4, -y+3/4'
'-z+5/4, -x+1/4, y+1'
'-z+3/4, x+1/2, -y+5/4'
'y+1/2, z, x+1/2'
'-y+3/4, z+1/2, -x+5/4'
'y+1, -z+3/4, -x+3/4'
'-y+5/4, -z+1/4, x+1'
'y+5/4, x+1/4, -z+1'
'-y+1/2, -x, -z+1/2'
'y+3/4, -x+1/2, z+5/4'
'-y+1, x+3/4, z+3/4'
'x+5/4, z+1/4, -y+1'
'-x+1, z+3/4, y+3/4'
'-x+1/2, -z, -y+1/2'
'x+3/4, -z+1/2, y+5/4'
'z+5/4, y+1/4, -x+1'
'z+3/4, -y+1/2, x+5/4'
'-z+1, y+3/4, x+3/4'
'-z+1/2, -y, -x+1/2'
'x+1/2, y+1/2, z'
'-x+5/4, -y+3/4, z+1/2'
'-x+3/4, y+1, -z+3/4'
'x+1, -y+5/4, -z+1/4'
'z+1/2, x+1/2, y'
'z+1, -x+5/4, -y+1/4'
'-z+5/4, -x+3/4, y+1/2'
'-z+3/4, x+1, -y+3/4'
'y+1/2, z+1/2, x'
'-y+3/4, z+1, -x+3/4'
'y+1, -z+5/4, -x+1/4'
'-y+5/4, -z+3/4, x+1/2'
'y+5/4, x+3/4, -z+1/2'
'-y+1/2, -x+1/2, -z'
'y+3/4, -x+1, z+3/4'
'-y+1, x+5/4, z+1/4'
'x+5/4, z+3/4, -y+1/2'
'-x+1, z+5/4, y+1/4'
'-x+1/2, -z+1/2, -y'
'x+3/4, -z+1, y+3/4'
'z+5/4, y+3/4, -x+1/2'
'z+3/4, -y+1, x+3/4'
'-z+1, y+5/4, x+1/4'
'-z+1/2, -y+1/2, -x'
'-x, -y, -z'
'x-3/4, y-1/4, -z-1/2'
'x-1/4, -y-1/2, z-3/4'
'-x-1/2, y-3/4, z-1/4'
'-z, -x, -y'
'-z-1/2, x-3/4, y-1/4'
'z-3/4, x-1/4, -y-1/2'
'z-1/4, -x-1/2, y-3/4'
'-y, -z, -x'
'y-1/4, -z-1/2, x-3/4'
'-y-1/2, z-3/4, x-1/4'
'y-3/4, z-1/4, -x-1/2'
'-y-3/4, -x-1/4, z-1/2'
'y, x, z'
'-y-1/4, x-1/2, -z-3/4'
'y-1/2, -x-3/4, -z-1/4'
'-x-3/4, -z-1/4, y-1/2'
'x-1/2, -z-3/4, -y-1/4'
'x, z, y'
'-x-1/4, z-1/2, -y-3/4'
'-z-3/4, -y-1/4, x-1/2'
'-z-1/4, y-1/2, -x-3/4'
'z-1/2, -y-3/4, -x-1/4'
'z, y, x'
'-x, -y+1/2, -z+1/2'
'x-3/4, y+1/4, -z'
'x-1/4, -y, z-1/4'
'-x-1/2, y-1/4, z+1/4'
'-z, -x+1/2, -y+1/2'
'-z-1/2, x-1/4, y+1/4'
'z-3/4, x+1/4, -y'
'z-1/4, -x, y-1/4'
'-y, -z+1/2, -x+1/2'
'y-1/4, -z, x-1/4'
'-y-1/2, z-1/4, x+1/4'
'y-3/4, z+1/4, -x'
'-y-3/4, -x+1/4, z'
'y, x+1/2, z+1/2'
'-y-1/4, x, -z-1/4'
'y-1/2, -x-1/4, -z+1/4'
'-x-3/4, -z+1/4, y'
'x-1/2, -z-1/4, -y+1/4'
'x, z+1/2, y+1/2'
'-x-1/4, z, -y-1/4'
'-z-3/4, -y+1/4, x'
'-z-1/4, y, -x-1/4'
'z-1/2, -y-1/4, -x+1/4'
'z, y+1/2, x+1/2'
'-x+1/2, -y, -z+1/2'
'x-1/4, y-1/4, -z'
'x+1/4, -y-1/2, z-1/4'
'-x, y-3/4, z+1/4'
'-z+1/2, -x, -y+1/2'
'-z, x-3/4, y+1/4'
'z-1/4, x-1/4, -y'
'z+1/4, -x-1/2, y-1/4'
'-y+1/2, -z, -x+1/2'
'y+1/4, -z-1/2, x-1/4'
'-y, z-3/4, x+1/4'
'y-1/4, z-1/4, -x'
'-y-1/4, -x-1/4, z'
'y+1/2, x, z+1/2'
'-y+1/4, x-1/2, -z-1/4'
'y, -x-3/4, -z+1/4'
'-x-1/4, -z-1/4, y'
'x, -z-3/4, -y+1/4'
'x+1/2, z, y+1/2'
'-x+1/4, z-1/2, -y-1/4'
'-z-1/4, -y-1/4, x'
'-z+1/4, y-1/2, -x-1/4'
'z, -y-3/4, -x+1/4'
'z+1/2, y, x+1/2'
'-x+1/2, -y+1/2, -z'
'x-1/4, y+1/4, -z-1/2'
'x+1/4, -y, z-3/4'
'-x, y-1/4, z-1/4'
'-z+1/2, -x+1/2, -y'
'-z, x-1/4, y-1/4'
'z-1/4, x+1/4, -y-1/2'
'z+1/4, -x, y-3/4'
'-y+1/2, -z+1/2, -x'
'y+1/4, -z, x-3/4'
'-y, z-1/4, x-1/4'
'y-1/4, z+1/4, -x-1/2'
'-y-1/4, -x+1/4, z-1/2'
'y+1/2, x+1/2, z'
'-y+1/4, x, -z-3/4'
'y, -x-1/4, -z-1/4'
'-x-1/4, -z+1/4, y-1/2'
'x, -z-1/4, -y-1/4'
'x+1/2, z+1/2, y'
'-x+1/4, z, -y-3/4'
'-z-1/4, -y+1/4, x-1/2'
'-z+1/4, y, -x-3/4'
'z, -y-1/4, -x-1/4'
'z+1/2, y+1/2, x'

loop_
_atom_site_label
_atom_site_type_symbol
_atom_site_fract_x
_atom_site_fract_y
_atom_site_fract_z
_atom_site_U_iso_or_equiv
_atom_site_adp_type
_atom_site_occupancy
_atom_site_site_symmetry_order
_atom_site_calc_flag
_atom_site_refinement_flags_posn
_atom_site_refinement_flags_adp
_atom_site_refinement_flags_occupancy
_atom_site_disorder_assembly
_atom_site_disorder_group
Fe01 Fe 0.375000 0.375000 0.65430(4) 0.0956(9) Uani 1 4 d S T P . .
Fe02 Fe 0.44371(2) 0.47554(2) 0.70149(2) 0.0977(6) Uani 1 1 d . . . . .
Fe03 Fe 0.41054(2) 0.51260(2) 0.61658(2) 0.0987(6) Uani 1 1 d . . . . .
Fe04 Fe 0.43306(2) 0.43306(2) 0.71437(3) 0.0977(7) Uani 1 2 d S T P . .
Fe05 Fe 0.39099(2) 0.35901(2) 0.61472(3) 0.0990(7) Uani 1 2 d S T P . .
Fe06 Fe 0.41056(2) 0.44272(3) 0.83944(2) 0.0977(7) Uani 1 2 d S T P . .
Fe07 Fe 0.42449(2) 0.500000 0.57551(2) 0.1018(7) Uani 1 2 d S T P . .
O1B O 0.40627(8) 0.500000 0.59373(8) 0.092(2) Uani 1 2 d S T P . .
O2B O 0.375000 0.375000 0.62805(16) 0.091(4) Uani 1 4 d S T P . .
O4B O 0.42133(13) 0.42133(13) 0.82867(13) 0.100(5) Uani 1 6 d S T P . .
O3B O 0.45079(8) 0.45079(8) 0.70605(13) 0.095(3) Uani 1 2 d S T P . .
O10L O 0.42053(10) 0.46741(11) 0.68812(9) 0.099(2) Uani 1 1 d . . . . .
O6W O 0.39873(8) 0.46544(12) 0.85127(8) 0.095(3) Uani 1 2 d S T P . .
O13L O 0.46494(10) 0.48631(9) 0.71632(9) 0.105(2) Uani 1 1 d . . . . .
O3W O 0.41420(9) 0.52545(8) 0.64133(8) 0.0969(19) Uani 1 1 d . . . . .
H3WA H 0.418398 0.520687 0.651924 0.145 Uiso 1 1 d R U . . .
H3WB H 0.411930 0.537288 0.644163 0.145 Uiso 1 1 d R U . . .
O4L O 0.44549(9) 0.49395(9) 0.59278(11) 0.102(2) Uani 1 1 d . . . . .
O00H O 0.43599(10) 0.50492(10) 0.61968(9) 0.100(2) Uani 1 1 d . . . . .
O8L O 0.37532(10) 0.40221(10) 0.65662(10) 0.106(2) Uani 1 1 d . . . . .
O1L O 0.40166(9) 0.62098(10) 0.59914(9) 0.098(2) Uani 1 1 d . . . . .
O11L O 0.45592(9) 0.47753(9) 0.67721(10) 0.100(2) Uani 1 1 d . . . . .
O12L O 0.42908(10) 0.47804(11) 0.72438(10) 0.106(2) Uani 1 1 d . . . . .
O7L O 0.36495(11) 0.41308(9) 0.63031(11) 0.102(2) Uani 1 1 d . . . . .
O2L O 0.42740(9) 0.52831(10) 0.57706(10) 0.102(2) Uani 1 1 d . . . . .
O6L O 0.38049(10) 0.47745(10) 0.61445(10) 0.106(2) Uani 1 1 d . . . . .
O4W O 0.41437(9) 0.41437(9) 0.72347(13) 0.099(3) Uani 1 2 d S T P . .
H4WA H 0.403677 0.415497 0.734396 0.149 Uiso 0.5 1 d R U P . .
H4WB H 0.411846 0.399793 0.719274 0.149 Uiso 0.5 1 d R U P . .
O2W O 0.43528(8) 0.50172(8) 0.69664(8) 0.0980(18) Uani 1 1 d . . . . .
O5L O 0.40285(11) 0.49022(11) 0.63103(9) 0.111(2) Uani 1 1 d . . . . .
O5W O 0.40781(8) 0.34219(8) 0.60078(12) 0.102(3) Uani 1 2 d S T P . .
O7W O 0.44407(8) 0.500000 0.55593(8) 0.110(3) Uani 1 2 d S T P . .
H7WA H 0.456957 0.492419 0.554920 0.165 Uiso 0.5 1 d R U P . .
H7WB H 0.444857 0.507631 0.543020 0.165 Uiso 0.5 1 d R U P . .
O15L O 0.40705(10) 0.45567(9) 0.81589(10) 0.107(2) Uani 1 1 d . . . . .
O3L O 0.41694(10) 0.53617(9) 0.60485(11) 0.104(2) Uani 1 1 d . . . . .
O16L O 0.38488(9) 0.43343(10) 0.83817(10) 0.108(2) Uani 1 1 d . . . . .
O1W O 0.375000 0.375000 0.68292(16) 0.103(4) Uani 1 4 d S T P . .
O14L O 0.42268(10) 0.44966(12) 0.73267(10) 0.115(2) Uani 1 1 d . . . . .
O9L O 0.41361(10) 0.43970(12) 0.69722(11) 0.121(3) Uani 1 1 d . . . . .
C13 C 0.39034(19) 0.47817(14) 0.62802(19) 0.103(3) Uani 1 1 d . . . . .
C22 C 0.47978(15) 0.47978(15) 0.7228(2) 0.092(4) Uani 1 2 d S T P . .
C7 C 0.44627(16) 0.49474(17) 0.6104(2) 0.108(4) Uani 1 1 d . . . . .
C31 C 0.3771(3) 0.41954(17) 0.83046(17) 0.106(5) Uani 1 2 d S T P . .
C23 C 0.48761(13) 0.48761(13) 0.73900(19) 0.095(4) Uani 1 2 d S T P . .
C26 C 0.41853(13) 0.47244(16) 0.75399(16) 0.097(3) Uani 1 1 d . . . . .
C20 C 0.41229(15) 0.4528(2) 0.68635(17) 0.108(4) Uani 1 1 d . . . . .
C30 C 0.4077(2) 0.45067(19) 0.79933(19) 0.112(5) Uani 1 2 d S T P . .
C1 C 0.4052(2) 0.60441(17) 0.60441(17) 0.108(5) Uani 1 2 d S T P . .
C6 C 0.42158(16) 0.54001(17) 0.5893(2) 0.106(3) Uani 1 1 d . . . . .
C12 C 0.46771(14) 0.46771(14) 0.6694(2) 0.107(5) Uani 1 2 d S T P . .
C8 C 0.45900(15) 0.48261(14) 0.61972(16) 0.096(3) Uani 1 1 d . . . . .
C25 C 0.42359(15) 0.4670(2) 0.7359(2) 0.116(4) Uani 1 1 d . . . . .
C17 C 0.37303(16) 0.41489(16) 0.6447(2) 0.104(3) Uani 1 1 d . . . . .
C9 C 0.47074(13) 0.47074(13) 0.6107(2) 0.104(4) Uani 1 2 d S T P . .
H9 H 0.470642 0.470642 0.597654 0.125 Uiso 1 2 calc R U P . .
C2 C 0.4120(2) 0.59094(18) 0.59094(18) 0.110(5) Uani 1 2 d S T P . .
C11 C 0.46965(12) 0.46965(12) 0.6487(2) 0.094(4) Uani 1 2 d S T P . .
C14 C 0.39018(14) 0.46366(19) 0.64119(18) 0.111(4) Uani 1 1 d . . . . .
C19 C 0.40072(17) 0.45122(19) 0.67032(19) 0.113(4) Uani 1 1 d . . . . .
C32 C 0.3598(2) 0.41305(13) 0.83695(13) 0.098(4) Uani 1 2 d S T P . .
C16 C 0.38157(16) 0.43261(18) 0.65037(18) 0.107(3) Uani 1 1 d . . . . .
C29 C 0.4100(2) 0.46498(15) 0.78502(15) 0.101(4) Uani 1 2 d S T P . .
C5 C 0.42040(15) 0.55905(18) 0.58368(15) 0.110(3) Uani 1 1 d . . . . .
C28 C 0.41342(14) 0.45944(16) 0.76720(16) 0.105(3) Uani 1 1 d . . . . .
H28 H 0.412309 0.446903 0.763936 0.126 Uiso 1 1 calc R U . . .
C24 C 0.50412(14) 0.47959(19) 0.74588(14) 0.099(4) Uani 1 2 d S T P . .
H24 H 0.510061 0.469676 0.739939 0.119 Uiso 1 2 calc R U P . .
C15 C 0.38070(14) 0.44690(19) 0.63794(14) 0.101(3) Uani 1 1 d . . . . .
H15 H 0.373677 0.445514 0.627084 0.121 Uiso 1 1 calc R U . . .
C21 C 0.39950(15) 0.46544(17) 0.65784(18) 0.105(3) Uani 1 1 d . . . . .
H21 H 0.405180 0.476783 0.660670 0.126 Uiso 1 1 calc R U . . .
C18 C 0.39144(15) 0.43515(17) 0.66672(17) 0.107(3) Uani 1 1 d . . . . .
H18 H 0.391718 0.425573 0.675506 0.129 Uiso 1 1 calc R U . . .
C4 C 0.42259(17) 0.56463(15) 0.56463(15) 0.098(4) Uani 1 2 d S T P . .
H4 H 0.425502 0.555670 0.555669 0.118 Uiso 1 2 calc R U P . .
C10 C 0.45840(15) 0.48219(14) 0.63867(18) 0.111(3) Uani 1 1 d . . . . .
H10 H 0.450480 0.490263 0.645071 0.133 Uiso 1 1 calc R U . . .
C3 C 0.41426(13) 0.57257(16) 0.59617(16) 0.105(3) Uani 1 1 d . . . . .
H3 H 0.411610 0.569114 0.608412 0.126 Uiso 1 1 calc R U . . .
C33 C 0.35293(16) 0.39707(16) 0.8284(2) 0.118(5) Uani 1 2 d S T P . .
H33 H 0.358434 0.391567 0.817970 0.141 Uiso 1 2 calc R U P . .
C27 C 0.4212(2) 0.49059(17) 0.75941(17) 0.113(5) Uani 1 2 d S T P . .
H27 H 0.424866 0.499403 0.750596 0.136 Uiso 1 2 calc R U P . .

loop_
_atom_site_aniso_label
_atom_site_aniso_U_11
_atom_site_aniso_U_22
_atom_site_aniso_U_33
_atom_site_aniso_U_23
_atom_site_aniso_U_13
_atom_site_aniso_U_12
Fe01 0.0947(13) 0.0947(13) 0.097(2) 0.000 0.000 -0.0009(16)
Fe02 0.0995(11) 0.0971(11) 0.0965(11) -0.0021(8) -0.0017(8) -0.0020(8)
Fe03 0.0989(11) 0.0952(11) 0.1020(11) 0.0024(8) -0.0008(8) 0.0003(8)
Fe04 0.0983(10) 0.0983(10) 0.0966(15) 0.0005(8) 0.0005(8) 0.0003(11)
Fe05 0.0998(10) 0.0998(10) 0.0975(15) 0.0001(8) -0.0001(8) 0.0004(12)
Fe06 0.0970(10) 0.0989(15) 0.0970(10) 0.0003(8) 0.0005(11) -0.0003(8)
Fe07 0.1026(10) 0.1003(16) 0.1026(10) 0.0029(8) -0.0058(12) 0.0029(8)
O1B 0.085(4) 0.106(7) 0.085(4) -0.010(3) 0.006(5) -0.010(3)
O2B 0.098(6) 0.098(6) 0.079(8) 0.000 0.000 0.012(7)
O4B 0.100(5) 0.100(5) 0.100(5) -0.012(6) -0.012(6) 0.012(6)
O3B 0.080(4) 0.080(4) 0.125(7) 0.008(4) 0.008(4) 0.007(4)
O10L 0.090(5) 0.107(5) 0.100(5) 0.002(4) -0.029(4) 0.000(4)
O6W 0.098(4) 0.088(6) 0.098(4) 0.000(3) 0.009(5) 0.000(3)
O13L 0.103(5) 0.115(6) 0.097(5) -0.005(4) -0.008(4) -0.016(4)
O3W 0.117(5) 0.094(5) 0.080(4) -0.012(3) -0.005(4) 0.003(4)
O4L 0.097(5) 0.101(5) 0.108(6) 0.013(4) -0.019(4) 0.003(4)
O00H 0.082(5) 0.113(5) 0.105(5) -0.011(4) 0.005(4) 0.021(4)
O8L 0.138(6) 0.075(5) 0.105(5) -0.014(4) -0.001(4) -0.001(4)
O1L 0.102(5) 0.091(5) 0.102(5) -0.004(4) 0.012(4) 0.006(4)
O11L 0.102(5) 0.118(6) 0.080(5) -0.010(4) 0.015(4) 0.004(4)
O12L 0.113(6) 0.108(6) 0.096(5) 0.001(4) 0.027(4) 0.002(4)
O7L 0.126(6) 0.093(5) 0.088(5) -0.006(4) -0.013(4) -0.004(4)
O2L 0.103(5) 0.084(5) 0.118(6) 0.013(4) 0.000(4) -0.003(4)
O6L 0.109(5) 0.128(6) 0.080(5) 0.029(4) -0.012(4) -0.023(4)
O4W 0.092(4) 0.092(4) 0.113(7) 0.001(4) 0.001(4) 0.001(5)
O2W 0.101(5) 0.088(4) 0.105(5) 0.003(3) 0.000(4) 0.005(3)
O5L 0.133(6) 0.099(5) 0.101(5) 0.018(4) 0.005(4) -0.013(5)
O5W 0.106(4) 0.106(4) 0.092(6) -0.016(4) 0.016(4) 0.009(5)
O7W 0.101(4) 0.126(8) 0.101(4) -0.003(4) 0.022(5) -0.003(4)
O15L 0.132(6) 0.088(5) 0.101(6) 0.010(4) -0.012(4) 0.009(4)
O3L 0.137(6) 0.078(5) 0.097(5) 0.012(4) 0.000(5) -0.014(4)
O16L 0.087(5) 0.117(6) 0.122(6) -0.002(4) 0.022(4) -0.006(4)
O1W 0.119(6) 0.119(6) 0.071(8) 0.000 0.000 0.016(8)
O14L 0.137(6) 0.110(6) 0.099(5) -0.023(4) 0.028(4) -0.008(5)
O9L 0.115(6) 0.129(6) 0.119(6) 0.034(5) -0.032(5) -0.026(5)
C13 0.139(11) 0.056(7) 0.113(10) 0.010(7) 0.023(8) -0.001(7)
C22 0.086(6) 0.086(6) 0.106(13) 0.003(7) 0.003(7) 0.003(9)
C7 0.091(9) 0.093(8) 0.141(12) 0.049(9) -0.027(9) -0.030(7)
C31 0.123(16) 0.098(7) 0.098(7) -0.020(10) -0.014(8) 0.014(8)
C23 0.106(8) 0.106(8) 0.075(10) -0.008(6) -0.008(6) -0.036(11)
C26 0.088(7) 0.117(9) 0.086(9) -0.016(8) 0.004(6) 0.000(6)
C20 0.089(8) 0.142(13) 0.093(9) -0.021(9) -0.014(7) -0.017(8)
C30 0.091(11) 0.122(8) 0.122(8) -0.005(15) 0.007(7) -0.007(7)
C1 0.076(10) 0.124(8) 0.124(8) -0.027(15) -0.008(6) -0.008(6)
C6 0.114(9) 0.083(10) 0.122(11) 0.002(9) -0.031(8) -0.006(7)
C12 0.125(10) 0.125(10) 0.070(13) 0.008(6) 0.008(6) -0.041(12)
C8 0.104(8) 0.097(8) 0.089(8) 0.010(7) 0.011(7) -0.003(7)
C25 0.092(8) 0.119(12) 0.138(14) -0.037(10) -0.005(8) -0.012(7)
C17 0.098(9) 0.081(9) 0.133(12) -0.003(9) 0.030(8) 0.014(7)
C9 0.107(7) 0.107(7) 0.099(11) 0.014(6) 0.014(6) -0.012(10)
C2 0.110(12) 0.110(7) 0.110(7) 0.011(12) 0.006(7) 0.006(7)
C11 0.080(6) 0.080(6) 0.121(14) 0.003(6) 0.003(6) -0.003(8)
C14 0.083(7) 0.140(12) 0.110(10) 0.003(9) -0.017(7) -0.014(7)
C19 0.109(9) 0.108(10) 0.121(11) -0.025(9) 0.015(8) -0.014(8)
C32 0.081(11) 0.106(8) 0.106(8) 0.024(10) 0.021(6) -0.021(6)
C16 0.104(9) 0.103(10) 0.113(10) 0.006(9) 0.013(8) 0.010(7)
C29 0.112(12) 0.095(7) 0.095(7) 0.023(11) 0.004(6) -0.004(6)
C5 0.121(9) 0.113(11) 0.096(9) 0.005(7) -0.016(7) -0.005(7)
C28 0.100(8) 0.111(9) 0.104(9) -0.009(7) -0.005(6) -0.003(6)
C24 0.098(7) 0.103(11) 0.098(7) 0.015(6) -0.017(10) -0.015(6)
C15 0.090(8) 0.123(10) 0.089(8) -0.012(8) 0.002(6) 0.004(7)
C21 0.101(8) 0.103(9) 0.110(9) 0.001(8) 0.020(8) 0.005(6)
C18 0.091(7) 0.117(10) 0.113(10) 0.011(7) -0.014(7) -0.006(7)
C4 0.080(10) 0.107(7) 0.107(7) 0.003(9) -0.001(6) -0.001(6)
C10 0.116(9) 0.088(8) 0.130(11) -0.003(7) 0.006(8) -0.014(6)
C3 0.079(7) 0.107(9) 0.129(10) -0.010(8) -0.007(6) 0.003(6)
C33 0.114(8) 0.114(8) 0.126(14) 0.001(7) -0.001(7) -0.035(12)
C27 0.113(12) 0.113(7) 0.113(7) -0.015(11) -0.014(7) 0.014(7)

loop_
_atom_type_symbol
_atom_type_description
_atom_type_scat_dispersion_real
_atom_type_scat_dispersion_imag
_atom_type_scat_source
C C 0.0024 0.0017 'International Tables Vol C Tables 4.2.6.8 and 6.1.1.4'
H H 0.0000 0.0000 'International Tables Vol C Tables 4.2.6.8 and 6.1.1.4'
Fe Fe 0.3051 0.8883 'International Tables Vol C Tables 4.2.6.8 and 6.1.1.4'
O O 0.0086 0.0064 'International Tables Vol C Tables 4.2.6.8 and 6.1.1.4'

loop_
_geom_angle_atom_site_label_1
_geom_angle_atom_site_label_2
_geom_angle_atom_site_label_3
_geom_angle
_geom_angle_site_symmetry_1
_geom_angle_site_symmetry_3
_geom_angle_publ_flag
O2B Fe01 O8L 94.9(2) . 110 ?
O2B Fe01 O8L 94.9(2) . . ?
O2B Fe01 O8L 94.9(2) . 26_554 ?
O2B Fe01 O8L 94.9(2) . 157_665 ?
O2B Fe01 O1W 180.0 . . ?
O8L Fe01 O8L 88.2(4) 26_554 157_665 ?
O8L Fe01 O8L 88.2(4) 110 . ?
O8L Fe01 O8L 170.3(5) 110 157_665 ?
O8L Fe01 O8L 90.9(4) 157_665 . ?
O8L Fe01 O8L 90.9(4) 110 26_554 ?
O8L Fe01 O8L 170.3(5) 26_554 . ?
O8L Fe01 O1W 85.1(2) 110 . ?
O8L Fe01 O1W 85.1(2) 26_554 . ?
O8L Fe01 O1W 85.1(2) . . ?
O8L Fe01 O1W 85.1(2) 157_665 . ?
O3B Fe02 O10L 91.9(3) . . ?
O3B Fe02 O13L 93.8(3) . . ?
O3B Fe02 O11L 95.9(3) . . ?
O3B Fe02 O12L 94.9(3) . . ?
O3B Fe02 O2W 178.1(3) . . ?
O10L Fe02 O13L 172.6(3) . . ?
O11L Fe02 O10L 88.1(3) . . ?
O11L Fe02 O13L 96.0(3) . . ?
O11L Fe02 O12L 168.9(3) . . ?
O11L Fe02 O2W 85.0(3) . . ?
O12L Fe02 O10L 89.0(3) . . ?
O12L Fe02 O13L 85.8(3) . . ?
O12L Fe02 O2W 84.1(3) . . ?
O2W Fe02 O10L 86.5(3) . . ?
O2W Fe02 O13L 87.7(3) . . ?
O1B Fe03 O3W 177.7(3) . . ?
O1B Fe03 O00H 96.7(3) . . ?
O1B Fe03 O6L 96.9(3) . 24_666 ?
O1B Fe03 O5L 91.2(3) . . ?
O1B Fe03 O3L 94.5(3) . . ?
O00H Fe03 O3W 84.6(3) . . ?
O00H Fe03 O6L 166.2(3) . 24_666 ?
O00H Fe03 O5L 88.4(3) . . ?
O00H Fe03 O3L 94.3(3) . . ?
O6L Fe03 O3W 81.8(3) 24_666 . ?
O6L Fe03 O5L 89.1(3) 24_666 . ?
O6L Fe03 O3L 86.9(3) 24_666 . ?
O5L Fe03 O3W 86.9(3) . . ?
O3L Fe03 O3W 87.3(3) . . ?
O3L Fe03 O5L 173.3(3) . . ?
O3B Fe04 O4W 179.4(4) . . ?
O3B Fe04 O14L 93.4(3) . . ?
O3B Fe04 O14L 93.4(3) . 110 ?
O3B Fe04 O9L 96.9(3) . 110 ?
O3B Fe04 O9L 96.9(3) . . ?
O14L Fe04 O4W 86.2(3) 110 . ?
O14L Fe04 O4W 86.2(3) . . ?
O14L Fe04 O14L 90.8(5) 110 . ?
O9L Fe04 O4W 83.6(3) 110 . ?
O9L Fe04 O4W 83.6(3) . . ?
O9L Fe04 O14L 169.6(4) . 110 ?
O9L Fe04 O14L 90.1(3) . . ?
O9L Fe04 O14L 169.6(4) 110 . ?
O9L Fe04 O14L 90.1(3) 110 110 ?
O9L Fe04 O9L 87.1(5) 110 . ?
O2B Fe05 O1L 94.5(3) . 24_666 ?
O2B Fe05 O1L 94.5(3) . 156_556 ?
O2B Fe05 O7L 94.0(3) . 26_554 ?
O2B Fe05 O7L 94.0(3) . 110 ?
O2B Fe05 O5W 179.8(5) . . ?
O1L Fe05 O1L 99.5(4) 24_666 156_556 ?
O1L Fe05 O7L 170.6(3) 156_556 110 ?
O1L Fe05 O7L 83.9(3) 24_666 110 ?
O1L Fe05 O7L 170.6(3) 24_666 26_554 ?
O1L Fe05 O7L 83.9(3) 156_556 26_554 ?
O7L Fe05 O7L 91.4(4) 110 26_554 ?
O5W Fe05 O1L 85.6(3) . 156_556 ?
O5W Fe05 O1L 85.6(3) . 24_666 ?
O5W Fe05 O7L 85.9(3) . 110 ?
O5W Fe05 O7L 85.9(3) . 26_554 ?
O4B Fe06 O6W 179.1(6) . . ?
O4B Fe06 O15L 94.9(4) . 190_657 ?
O4B Fe06 O15L 94.9(4) . . ?
O4B Fe06 O16L 95.1(4) . 190_657 ?
O4B Fe06 O16L 95.1(4) . . ?
O15L Fe06 O6W 85.7(3) 190_657 . ?
O15L Fe06 O6W 85.7(3) . . ?
O15L Fe06 O15L 89.8(4) . 190_657 ?
O15L Fe06 O16L 169.9(3) 190_657 . ?
O15L Fe06 O16L 90.0(3) . . ?
O15L Fe06 O16L 169.9(3) . 190_657 ?
O15L Fe06 O16L 90.0(3) 190_657 190_657 ?
O16L Fe06 O6W 84.2(3) . . ?
O16L Fe06 O6W 84.2(3) 190_657 . ?
O16L Fe06 O16L 88.4(4) 190_657 . ?
O1B Fe07 O4L 95.4(2) . . ?
O1B Fe07 O4L 95.4(2) . 24_666 ?
O1B Fe07 O2L 91.9(2) . 24_666 ?
O1B Fe07 O2L 91.9(2) . . ?
O1B Fe07 O7W 180.0(3) . . ?
O4L Fe07 O4L 169.1(5) 24_666 . ?
O4L Fe07 O2L 83.6(3) . 24_666 ?
O4L Fe07 O2L 96.0(3) . . ?
O4L Fe07 O2L 96.0(3) 24_666 24_666 ?
O4L Fe07 O2L 83.6(3) 24_666 . ?
O2L Fe07 O2L 176.1(4) . 24_666 ?
O7W Fe07 O4L 84.6(2) . . ?
O7W Fe07 O4L 84.6(2) . 24_666 ?
O7W Fe07 O2L 88.1(2) . 24_666 ?
O7W Fe07 O2L 88.1(2) . . ?
Fe03 O1B Fe03 120.4(4) 24_666 . ?
Fe07 O1B Fe03 119.8(2) . 24_666 ?
Fe07 O1B Fe03 119.8(2) . . ?
Fe05 O2B Fe01 120.5(3) . . ?
Fe05 O2B Fe01 120.5(3) 26_554 . ?
Fe05 O2B Fe05 118.9(6) 26_554 . ?
Fe06 O4B Fe06 119.999(19) 83_456 32_645 ?
Fe06 O4B Fe06 119.999(11) 83_456 . ?
Fe06 O4B Fe06 119.999(9) . 32_645 ?
Fe02 O3B Fe02 118.8(4) . 110 ?
Fe02 O3B Fe04 120.6(2) . . ?
Fe02 O3B Fe04 120.6(2) 110 . ?
C20 O10L Fe02 135.0(8) . . ?
C22 O13L Fe02 134.1(9) . . ?
Fe03 O3W H3WA 128.5 . . ?
Fe03 O3W H3WB 127.9 . . ?
H3WA O3W H3WB 103.6 . . ?
C7 O4L Fe07 130.0(7) . . ?
C7 O00H Fe03 132.4(7) . . ?
C17 O8L Fe01 131.3(8) . . ?
C1 O1L Fe05 133.3(8) . 150_665 ?
C12 O11L Fe02 132.0(8) . . ?
C25 O12L Fe02 133.6(8) . . ?
C17 O7L Fe05 132.8(7) . 26_554 ?
C6 O2L Fe07 130.8(7) . . ?
C13 O6L Fe03 131.8(7) . 24_666 ?
Fe04 O4W H4WA 130.5 . . ?
Fe04 O4W H4WB 130.9 . . ?
H4WA O4W H4WB 98.6 . . ?
C13 O5L Fe03 131.3(8) . . ?
Fe07 O7W H7WA 131.0 . . ?
Fe07 O7W H7WB 130.2 . . ?
H7WA O7W H7WB 98.8 . . ?
C30 O15L Fe06 133.5(10) . . ?
C6 O3L Fe03 132.0(8) . . ?
C31 O16L Fe06 134.5(9) . . ?
C25 O14L Fe04 135.6(8) . . ?
C20 O9L Fe04 130.9(7) . . ?
O6L C13 O5L 125.7(10) . . ?
O6L C13 C14 120.4(11) . . ?
O5L C13 C14 113.4(12) . . ?
O13L C22 O13L 119.9(15) 110 . ?
O13L C22 C23 119.7(8) . . ?
O13L C22 C23 119.7(8) 110 . ?
O4L C7 C8 118.1(13) . . ?
O00H C7 O4L 122.7(10) . . ?
O00H C7 C8 119.1(12) . . ?
O16L C31 O16L 119.3(17) . 162_576 ?
O16L C31 C32 120.3(8) . . ?
O16L C31 C32 120.3(8) 162_576 . ?
C24 C23 C22 117.6(8) 83_456 . ?
C24 C23 C22 117.6(8) . . ?
C24 C23 C24 124.5(15) 83_456 . ?
C28 C26 C25 121.1(11) . . ?
C27 C26 C25 119.3(12) . . ?
C27 C26 C28 118.9(11) . . ?
O10L C20 O9L 124.1(11) . . ?
O10L C20 C19 116.1(13) . . ?
O9L C20 C19 119.8(12) . . ?
O15L C30 O15L 123.4(17) 162_576 . ?
O15L C30 C29 118.3(8) . . ?
O15L C30 C29 118.3(8) 162_576 . ?
O1L C1 O1L 121.1(15) . 115 ?
O1L C1 C2 119.4(7) . . ?
O1L C1 C2 119.4(7) 115 . ?
O2L C6 C5 117.0(12) . . ?
O3L C6 O2L 125.2(11) . . ?
O3L C6 C5 117.8(12) . . ?
O11L C12 O11L 125.1(14) . 110 ?
O11L C12 C11 117.4(7) . . ?
O11L C12 C11 117.4(7) 110 . ?
C9 C8 C7 123.4(12) . . ?
C10 C8 C7 117.6(11) . . ?
C10 C8 C9 118.8(11) . . ?
O12L C25 O14L 122.0(13) . . ?
O12L C25 C26 122.5(12) . . ?
O14L C25 C26 115.5(13) . . ?
O8L C17 C16 112.4(13) . . ?
O7L C17 O8L 125.0(11) . . ?
O7L C17 C16 122.6(12) . . ?
C8 C9 C8 123.0(15) . 110 ?
C8 C9 H9 118.5 . . ?
C8 C9 H9 118.5 110 . ?
C3 C2 C1 119.7(8) . . ?
C3 C2 C1 119.7(8) 115 . ?
C3 C2 C3 120.3(16) 115 . ?
C10 C11 C12 120.7(7) 110 . ?
C10 C11 C12 120.8(7) . . ?
C10 C11 C10 118.4(15) . 110 ?
C15 C14 C13 121.8(12) . . ?
C21 C14 C13 120.7(13) . . ?
C21 C14 C15 117.4(11) . . ?
C21 C19 C20 120.6(13) . . ?
C18 C19 C20 120.6(14) . . ?
C18 C19 C21 118.7(12) . . ?
C33 C32 C31 116.2(8) . . ?
C33 C32 C31 116.2(8) 12_565 . ?
C33 C32 C33 126.9(16) . 12_565 ?
C15 C16 C17 116.8(13) . . ?
C15 C16 C18 118.8(11) . . ?
C18 C16 C17 124.3(13) . . ?
C28 C29 C30 118.3(7) 162_576 . ?
C28 C29 C30 118.3(7) . . ?
C28 C29 C28 121.1(14) . 162_576 ?
C6 C5 C4 122.0(12) . . ?
C3 C5 C6 120.3(11) . . ?
C3 C5 C4 117.0(12) . . ?
C26 C28 H28 120.1 . . ?
C29 C28 C26 119.7(11) . . ?
C29 C28 H28 120.1 . . ?
C23 C24 C23 115.1(16) . 32_645 ?
C23 C24 H24 122.4 . . ?
C23 C24 H24 122.4 32_645 . ?
C14 C15 H15 119.5 . . ?
C16 C15 C14 121.0(11) . . ?
C16 C15 H15 119.5 . . ?
C14 C21 H21 118.9 . . ?
C19 C21 C14 122.2(12) . . ?
C19 C21 H21 118.9 . . ?
C19 C18 C16 121.7(12) . . ?
C19 C18 H18 119.2 . . ?
C16 C18 H18 119.2 . . ?
C5 C4 C5 121.4(15) 115 . ?
C5 C4 H4 119.3 . . ?
C5 C4 H4 119.3 115 . ?
C8 C10 C11 120.4(11) . . ?
C8 C10 H10 119.8 . . ?
C11 C10 H10 119.8 . . ?
C2 C3 C5 121.9(13) . . ?
C2 C3 H3 119.0 . . ?
C5 C3 H3 119.0 . . ?
C32 C33 C32 113.1(16) . 6_456 ?
C32 C33 H33 123.5 6_456 . ?
C32 C33 H33 123.5 . . ?
C26 C27 C26 121.2(16) 162_576 . ?
C26 C27 H27 119.4 162_576 . ?
C26 C27 H27 119.4 . . ?

loop_
_geom_bond_atom_site_label_1
_geom_bond_atom_site_label_2
_geom_bond_distance
_geom_bond_site_symmetry_2
_geom_bond_publ_flag
Fe01 O2B 1.919(13) . ?
Fe01 O8L 1.996(8) 26_554 ?
Fe01 O8L 1.996(9) 110 ?
Fe01 O8L 1.996(8) . ?
Fe01 O8L 1.996(9) 157_665 ?
Fe01 O1W 2.092(13) . ?
Fe02 O3B 1.911(6) . ?
Fe02 O10L 2.044(9) . ?
Fe02 O13L 2.050(9) . ?
Fe02 O11L 1.992(9) . ?
Fe02 O12L 1.994(9) . ?
Fe02 O2W 2.041(7) . ?
Fe03 O1B 1.932(6) . ?
Fe03 O3W 2.056(8) . ?
Fe03 O00H 1.957(9) . ?
Fe03 O6L 1.977(9) 24_666 ?
Fe03 O5L 2.027(9) . ?
Fe03 O3L 1.980(8) . ?
Fe04 O3B 1.931(10) . ?
Fe04 O4W 2.043(10) . ?
Fe04 O14L 1.959(9) . ?
Fe04 O14L 1.958(9) 110 ?
Fe04 O9L 1.956(9) 110 ?
Fe04 O9L 1.956(9) . ?
Fe05 O2B 1.918(8) . ?
Fe05 O1L 2.023(9) 156_556 ?
Fe05 O1L 2.023(8) 24_666 ?
Fe05 O7L 2.023(9) 26_554 ?
Fe05 O7L 2.023(9) 110 ?
Fe05 O5W 2.016(10) . ?
Fe06 O4B 1.919(5) . ?
Fe06 O6W 2.062(10) . ?
Fe06 O15L 1.981(9) . ?
Fe06 O15L 1.982(9) 190_657 ?
Fe06 O16L 1.998(9) . ?
Fe06 O16L 1.998(9) 190_657 ?
Fe07 O1B 1.883(10) . ?
Fe07 O4L 2.036(9) . ?
Fe07 O4L 2.036(9) 24_666 ?
Fe07 O2L 2.083(8) 24_666 ?
Fe07 O2L 2.083(8) . ?
Fe07 O7W 2.024(10) . ?
O10L C20 1.231(13) . ?
O13L C22 1.276(10) . ?
O3W H3WA 0.9024 . ?
O3W H3WB 0.9051 . ?
O4L C7 1.287(14) . ?
O00H C7 1.258(15) . ?
O8L C17 1.284(14) . ?
O1L C1 1.296(10) . ?
O11L C12 1.258(8) . ?
O12L C25 1.235(14) . ?
O7L C17 1.212(14) . ?
O2L C6 1.308(14) . ?
O6L C13 1.227(14) . ?
O4W H4WA 1.1205 . ?
O4W H4WB 1.1241 . ?
O5L C13 1.289(13) . ?
O7W H7WA 1.0955 . ?
O7W H7WB 1.0978 . ?
O15L C30 1.265(10) . ?
O3L C6 1.221(14) . ?
O16L C31 1.293(11) . ?
O14L C25 1.294(13) . ?
O9L C20 1.250(14) . ?
C13 C14 1.432(16) . ?
C22 C23 1.435(19) . ?
C7 C8 1.456(15) . ?
C31 C32 1.43(2) . ?
C23 C24 1.433(10) 83_456 ?
C23 C24 1.433(11) . ?
C26 C25 1.426(16) . ?
C26 C28 1.405(15) . ?
C26 C27 1.398(14) . ?
C20 C19 1.450(16) . ?
C30 C29 1.49(2) . ?
C1 C2 1.48(2) . ?
C6 C5 1.453(15) . ?
C12 C11 1.53(2) . ?
C8 C9 1.389(13) . ?
C8 C10 1.386(15) . ?
C17 C16 1.497(16) . ?
C9 H9 0.9500 . ?
C2 C3 1.406(13) 115 ?
C2 C3 1.406(13) . ?
C11 C10 1.431(13) . ?
C11 C10 1.431(13) 110 ?
C14 C15 1.428(15) . ?
C14 C21 1.401(15) . ?
C19 C21 1.386(15) . ?
C19 C18 1.382(14) . ?
C32 C33 1.418(11) 12_565 ?
C32 C33 1.418(11) . ?
C16 C15 1.386(14) . ?
C16 C18 1.408(15) . ?
C29 C28 1.387(12) . ?
C29 C28 1.387(12) 162_576 ?
C5 C4 1.460(13) . ?
C5 C3 1.418(15) . ?
C28 H28 0.9500 . ?
C24 H24 0.9500 . ?
C15 H15 0.9500 . ?
C21 H21 0.9500 . ?
C18 H18 0.9500 . ?
C4 H4 0.9500 . ?
C10 H10 0.9500 . ?
C3 H3 0.9500 . ?
C33 H33 0.9500 . ?
C27 H27 0.9500 . ?

loop_
_geom_torsion_atom_site_label_1
_geom_torsion_atom_site_label_2
_geom_torsion_atom_site_label_3
_geom_torsion_atom_site_label_4
_geom_torsion
_geom_torsion_site_symmetry_1
_geom_torsion_site_symmetry_2
_geom_torsion_site_symmetry_3
_geom_torsion_site_symmetry_4
_geom_torsion_publ_flag
Fe01 O8L C17 O7L 23.0(16) . . . . ?
Fe01 O8L C17 C16 -156.9(7) . . . . ?
Fe02 O10L C20 O9L 22.4(19) . . . . ?
Fe02 O10L C20 C19 -156.5(8) . . . . ?
Fe02 O13L C22 O13L 20(2) . . . 110 ?
Fe02 O13L C22 C23 -151.2(9) . . . . ?
Fe02 O11L C12 O11L -16(2) . . . 110 ?
Fe02 O11L C12 C11 161.0(8) . . . . ?
Fe02 O12L C25 O14L -18.4(18) . . . . ?
Fe02 O12L C25 C26 159.0(8) . . . . ?
Fe03 O00H C7 O4L 34.8(15) . . . . ?
Fe03 O00H C7 C8 -142.1(8) . . . . ?
Fe03 O6L C13 O5L 22.1(17) 24_666 . . . ?
Fe03 O6L C13 C14 -149.9(9) 24_666 . . . ?
Fe03 O5L C13 O6L 3.5(17) . . . . ?
Fe03 O5L C13 C14 176.0(7) . . . . ?
Fe03 O3L C6 O2L -16.1(17) . . . . ?
Fe03 O3L C6 C5 163.1(7) . . . . ?
Fe04 O14L C25 O12L 16.7(18) . . . . ?
Fe04 O14L C25 C26 -160.8(8) . . . . ?
Fe04 O9L C20 O10L -23.5(19) . . . . ?
Fe04 O9L C20 C19 155.3(8) . . . . ?
Fe05 O1L C1 O1L -19(2) 150_665 . . 115 ?
Fe05 O1L C1 C2 156.5(9) 150_665 . . . ?
Fe05 O7L C17 O8L -22.5(17) 26_554 . . . ?
Fe05 O7L C17 C16 157.4(7) 26_554 . . . ?
Fe06 O15L C30 O15L 17(2) . . . 162_576 ?
Fe06 O15L C30 C29 -161.5(9) . . . . ?
Fe06 O16L C31 O16L -23(2) . . . 162_576 ?
Fe06 O16L C31 C32 158.5(10) . . . . ?
Fe07 O4L C7 O00H -23.7(15) . . . . ?
Fe07 O4L C7 C8 153.1(7) . . . . ?
Fe07 O2L C6 O3L 19.4(16) . . . . ?
Fe07 O2L C6 C5 -159.9(7) . . . . ?
O10L C20 C19 C21 0.8(16) . . . . ?
O10L C20 C19 C18 177.5(10) . . . . ?
O13L C22 C23 C24 -179.0(12) 110 . . 83_456 ?
O13L C22 C23 C24 8(2) 110 . . . ?
O13L C22 C23 C24 -8(2) . . . 83_456 ?
O13L C22 C23 C24 179.0(12) . . . . ?
O4L Fe07 O1B Fe03 45.93(19) 24_666 . . 24_666 ?
O4L Fe07 O1B Fe03 -134.07(19) . . . 24_666 ?
O4L Fe07 O1B Fe03 -134.08(19) 24_666 . . . ?
O4L Fe07 O1B Fe03 45.92(19) . . . . ?
O4L C7 C8 C9 2.3(16) . . . . ?
O4L C7 C8 C10 -173.5(9) . . . . ?
O00H C7 C8 C9 179.3(11) . . . . ?
O00H C7 C8 C10 3.5(15) . . . . ?
O8L C17 C16 C15 176.6(9) . . . . ?
O8L C17 C16 C18 1.5(15) . . . . ?
O1L C1 C2 C3 -174.4(12) . . . . ?
O1L C1 C2 C3 1(2) 115 . . . ?
O1L C1 C2 C3 -1(2) . . . 115 ?
O1L C1 C2 C3 174.4(12) 115 . . 115 ?
O11L C12 C11 C10 -0.1(19) . . . . ?
O11L C12 C11 C10 177.3(12) 110 . . . ?
O11L C12 C11 C10 -177.3(12) . . . 110 ?
O11L C12 C11 C10 0.1(19) 110 . . 110 ?
O7L C17 C16 C15 -3.3(15) . . . . ?
O7L C17 C16 C18 -178.4(11) . . . . ?
O2L Fe07 O1B Fe03 -50.32(19) . . . . ?
O2L Fe07 O1B Fe03 129.69(19) . . . 24_666 ?
O2L Fe07 O1B Fe03 -50.31(19) 24_666 . . 24_666 ?
O2L Fe07 O1B Fe03 129.67(19) 24_666 . . . ?
O2L C6 C5 C4 10.0(16) . . . . ?
O2L C6 C5 C3 -179.8(9) . . . . ?
O6L C13 C14 C15 8.7(18) . . . . ?
O6L C13 C14 C21 -171.5(10) . . . . ?
O5L C13 C14 C15 -164.2(10) . . . . ?
O5L C13 C14 C21 15.6(16) . . . . ?
O15L C30 C29 C28 170.8(12) . . . . ?
O15L C30 C29 C28 8(2) . . . 162_576 ?
O15L C30 C29 C28 -8(2) 162_576 . . . ?
O15L C30 C29 C28 -170.8(12) 162_576 . . 162_576 ?
O3L C6 C5 C4 -169.3(11) . . . . ?
O3L C6 C5 C3 0.8(16) . . . . ?
O16L C31 C32 C33 5(2) 162_576 . . . ?
O16L C31 C32 C33 -5(2) . . . 12_565 ?
O16L C31 C32 C33 -176.2(14) . . . . ?
O16L C31 C32 C33 176.2(14) 162_576 . . 12_565 ?
O9L C20 C19 C21 -178.1(10) . . . . ?
O9L C20 C19 C18 -1.4(17) . . . . ?
C13 C14 C15 C16 176.2(10) . . . . ?
C13 C14 C21 C19 -175.4(10) . . . . ?
C22 C23 C24 C23 -178.2(8) . . . 32_645 ?
C7 C8 C9 C8 -178.9(8) . . . 110 ?
C7 C8 C10 C11 175.7(10) . . . . ?
C31 C32 C33 C32 172.8(10) . . . 6_456 ?
C20 C19 C21 C14 172.5(10) . . . . ?
C20 C19 C18 C16 -173.7(10) . . . . ?
C30 C29 C28 C26 -169.8(11) . . . . ?
C1 C2 C3 C5 178.8(11) . . . . ?
C6 C5 C4 C5 176.7(8) . . . 115 ?
C6 C5 C3 C2 -176.4(11) . . . . ?
C12 C11 C10 C8 -173.8(11) . . . . ?
C25 C26 C28 C29 174.8(11) . . . . ?
C25 C26 C27 C26 -172.2(9) . . . 162_576 ?
C17 C16 C15 C14 -172.9(9) . . . . ?
C17 C16 C18 C19 172.7(10) . . . . ?
C9 C8 C10 C11 -0.3(17) . . . . ?
C28 C26 C25 O12L -176.0(10) . . . . ?
C28 C26 C25 O14L 1.6(15) . . . . ?
C28 C26 C27 C26 -1(2) . . . 162_576 ?
C28 C29 C28 C26 -7(2) 162_576 . . . ?
C24 C23 C24 C23 9(3) 83_456 . . 32_645 ?
C15 C14 C21 C19 4.4(16) . . . . ?
C15 C16 C18 C19 -2.3(17) . . . . ?
C21 C14 C15 C16 -3.5(16) . . . . ?
C21 C19 C18 C16 3.1(17) . . . . ?
C18 C19 C21 C14 -4.2(17) . . . . ?
C18 C16 C15 C14 2.5(16) . . . . ?
C4 C5 C3 C2 -5.8(17) . . . . ?
C10 C8 C9 C8 -3(2) . . . 110 ?
C10 C11 C10 C8 3.5(19) 110 . . . ?
C3 C2 C3 C5 5(2) 115 . . . ?
C3 C5 C4 C5 6(2) . . . 115 ?
C33 C32 C33 C32 3(3) 12_565 . . 6_456 ?
C27 C26 C25 O12L -5.2(18) . . . . ?
C27 C26 C25 O14L 172.4(11) . . . . ?
C27 C26 C28 C29 4.0(17) . . . . ?

loop_
_smtbx_masks_void_nr
_smtbx_masks_void_average_x
_smtbx_masks_void_average_y
_smtbx_masks_void_average_z
_smtbx_masks_void_volume
_smtbx_masks_void_count_electrons
_smtbx_masks_void_content
1 -0.962 -0.458 -0.148 249483.8 51733.0 ?
2 0.035 0.035 0.215 88.3 10.6 ?
3 0.035 0.215 0.035 88.3 9.0 ?
4 -0.035 0.285 0.465 88.3 9.9 ?
5 -0.035 0.465 0.285 88.3 8.3 ?
6 0.035 0.535 0.715 88.3 10.6 ?
7 0.035 0.715 0.535 88.3 9.0 ?
8 -0.035 0.785 0.965 88.3 9.9 ?
9 -0.035 0.965 0.785 88.3 8.3 ?
10 0.067 0.067 0.368 78.1 0.0 ?
11 0.067 0.183 0.882 78.1 0.0 ?
12 0.067 0.382 0.683 78.1 0.0 ?
13 0.067 0.368 0.067 78.1 0.0 ?
14 0.067 0.567 0.868 78.1 0.0 ?
15 0.067 0.683 0.382 78.1 0.0 ?
16 0.067 0.882 0.183 78.1 0.0 ?
17 0.067 0.868 0.567 78.1 0.0 ?
18 0.118 0.317 0.433 78.1 0.0 ?
19 0.118 0.433 0.317 78.1 0.0 ?
20 0.118 0.817 0.933 78.1 0.0 ?
21 0.118 0.933 0.817 78.1 0.0 ?
22 0.125 0.125 0.125 96.3 0.0 ?
23 0.125 0.625 0.625 96.3 0.0 ?
24 0.132 0.317 0.817 78.1 0.0 ?
25 0.132 0.433 0.933 78.1 0.0 ?
26 0.132 0.817 0.317 78.1 0.0 ?
27 0.132 0.933 0.433 78.1 0.0 ?
28 0.183 0.067 0.882 78.1 0.0 ?
29 0.183 0.183 0.368 78.1 0.0 ?
30 0.183 0.368 0.183 78.1 0.0 ?
31 0.183 0.382 0.567 78.1 0.0 ?
32 0.183 0.567 0.382 78.1 0.0 ?
33 0.183 0.683 0.868 78.1 0.0 ?
34 0.183 0.868 0.683 78.1 0.0 ?
35 0.183 0.882 0.067 78.1 0.0 ?
36 0.215 0.035 0.035 88.3 9.9 ?
37 0.215 0.215 0.215 88.3 9.1 ?
38 0.215 0.535 0.535 88.3 9.9 ?
39 0.215 0.715 0.715 88.3 9.1 ?
40 0.285 0.285 0.785 88.3 9.9 ?
41 0.285 0.465 0.965 88.3 9.1 ?
42 0.285 0.785 0.285 88.3 9.9 ?
43 0.285 0.965 0.465 88.3 9.1 ?
44 0.317 0.132 0.817 78.1 0.0 ?
45 0.317 0.118 0.433 78.1 0.0 ?
46 0.317 0.317 0.632 78.1 0.0 ?
47 0.317 0.433 0.118 78.1 0.0 ?
48 0.317 0.632 0.317 78.1 0.0 ?
49 0.317 0.618 0.933 78.1 0.0 ?
50 0.317 0.817 0.132 78.1 0.0 ?
51 0.317 0.933 0.618 78.1 0.0 ?
52 0.368 0.067 0.067 78.1 0.0 ?
53 0.368 0.183 0.183 78.1 0.0 ?
54 0.368 0.567 0.567 78.1 0.0 ?
55 0.368 0.683 0.683 78.1 0.0 ?
56 0.375 0.375 0.875 96.3 0.0 ?
57 0.375 0.875 0.375 96.3 0.0 ?
58 0.382 0.067 0.683 78.1 0.0 ?
59 0.382 0.183 0.567 78.1 0.0 ?
60 0.382 0.567 0.183 78.1 0.0 ?
61 0.382 0.683 0.067 78.1 0.0 ?
62 0.433 0.118 0.317 78.1 0.0 ?
63 0.433 0.132 0.933 78.1 0.0 ?
64 0.433 0.317 0.118 78.1 0.0 ?
65 0.433 0.433 0.632 78.1 0.0 ?
66 0.433 0.618 0.817 78.1 0.0 ?
67 0.433 0.632 0.433 78.1 0.0 ?
68 0.433 0.817 0.618 78.1 0.0 ?
69 0.433 0.933 0.132 78.1 0.0 ?
70 0.465 0.285 0.965 88.3 9.9 ?
71 0.465 0.465 0.785 88.3 8.3 ?
72 0.465 0.785 0.465 88.3 9.9 ?
73 0.465 0.965 0.285 88.3 8.3 ?
74 0.535 0.035 0.715 88.3 10.6 ?
75 0.535 0.215 0.535 88.3 9.0 ?
76 0.535 0.535 0.215 88.3 10.6 ?
77 0.535 0.715 0.035 88.3 9.0 ?
78 0.567 0.067 0.868 78.1 0.0 ?
79 0.567 0.183 0.382 78.1 0.0 ?
80 0.567 0.382 0.183 78.1 0.0 ?
81 0.567 0.368 0.567 78.1 0.0 ?
82 0.567 0.567 0.368 78.1 0.0 ?
83 0.567 0.683 0.882 78.1 0.0 ?
84 0.567 0.882 0.683 78.1 0.0 ?
85 0.567 0.868 0.067 78.1 0.0 ?
86 0.618 0.317 0.933 78.1 0.0 ?
87 0.618 0.433 0.817 78.1 0.0 ?
88 0.618 0.817 0.433 78.1 0.0 ?
89 0.618 0.933 0.317 78.1 0.0 ?
90 0.625 0.125 0.625 96.3 0.0 ?
91 0.625 0.625 0.125 96.3 0.0 ?
92 0.632 0.317 0.317 78.1 0.0 ?
93 0.632 0.433 0.433 78.1 0.0 ?
94 0.632 0.817 0.817 78.1 0.0 ?
95 0.632 0.933 0.933 78.1 0.0 ?
96 0.683 0.067 0.382 78.1 0.0 ?
97 0.683 0.183 0.868 78.1 0.0 ?
98 0.683 0.368 0.683 78.1 0.0 ?
99 0.683 0.382 0.067 78.1 0.0 ?
100 0.683 0.567 0.882 78.1 0.0 ?
101 0.683 0.683 0.368 78.1 0.0 ?
102 0.683 0.868 0.183 78.1 0.0 ?
103 0.683 0.882 0.567 78.1 0.0 ?
104 0.715 0.035 0.535 88.3 9.9 ?
105 0.715 0.215 0.715 88.3 9.1 ?
106 0.715 0.535 0.035 88.3 9.9 ?
107 0.715 0.715 0.215 88.3 9.1 ?
108 0.785 0.285 0.285 88.3 9.9 ?
109 0.785 0.465 0.465 88.3 9.1 ?
110 0.785 0.785 0.785 88.3 9.9 ?
111 0.785 0.965 0.965 88.3 9.1 ?
112 0.817 0.132 0.317 78.1 0.0 ?
113 0.817 0.118 0.933 78.1 0.0 ?
114 0.817 0.317 0.132 78.1 0.0 ?
115 0.817 0.433 0.618 78.1 0.0 ?
116 0.817 0.632 0.817 78.1 0.0 ?
117 0.817 0.618 0.433 78.1 0.0 ?
118 0.817 0.817 0.632 78.1 0.0 ?
119 0.817 0.933 0.118 78.1 0.0 ?
120 0.868 0.067 0.567 78.1 0.0 ?
121 0.868 0.183 0.683 78.1 0.0 ?
122 0.868 0.567 0.067 78.1 0.0 ?
123 0.868 0.683 0.183 78.1 0.0 ?
124 0.875 0.375 0.375 96.3 0.0 ?
125 0.875 0.875 0.875 96.3 0.0 ?
126 0.882 0.067 0.183 78.1 0.0 ?
127 0.882 0.183 0.067 78.1 0.0 ?
128 0.882 0.567 0.683 78.1 0.0 ?
129 0.882 0.683 0.567 78.1 0.0 ?
130 0.933 0.118 0.817 78.1 0.0 ?
131 0.933 0.132 0.433 78.1 0.0 ?
132 0.933 0.317 0.618 78.1 0.0 ?
133 0.933 0.433 0.132 78.1 0.0 ?
134 0.933 0.618 0.317 78.1 0.0 ?
135 0.933 0.632 0.933 78.1 0.0 ?
136 0.933 0.817 0.118 78.1 0.0 ?
137 0.933 0.933 0.632 78.1 0.0 ?
